data_4333259
loop_
_publ_author_name
'Chen, Chih-Yuan'
'Cheng, Pi-Yun'
'Wu, Hsin-Hsuan'
'Lee, Hon Man'

_publ_section_title
;
 Conformational Effect of 2,6-Bis(imidazol-1-yl)pyridine on the
 Self-Assembly of 1D Coordination Chains:&#x00A0; Spontaneous Resolution,
 Supramolecular Isomerism, and Structural Transformation
;
_journal_issue 14
_journal_name_full 'Inorganic Chemistry'
_journal_page_first 5691
_journal_page_last 5699
_journal_paper_doi 10.1021/ic700428e
_journal_volume 46
_journal_year 2007
_chemical_formula_moiety 'C11 H9 Cl2 N5 Zn'
_chemical_formula_sum 'C11 H9 Cl2 N5 Zn'
_chemical_formula_weight 347.50
_space_group_IT_number 14
_symmetry_cell_setting monoclinic
_symmetry_Int_Tables_number 14
_symmetry_space_group_name_Hall '-P 2yn'
_symmetry_space_group_name_H-M 'P 1 21/n 1'
_atom_sites_solution_hydrogens geom
_atom_sites_solution_primary direct
_atom_sites_solution_secondary difmap
_audit_creation_method SHELXL-97
_cell_angle_alpha 90.00
_cell_angle_beta 98.945(2)
_cell_angle_gamma 90.00
_cell_formula_units_Z 4
_cell_length_a 9.0895(9)
_cell_length_b 9.9518(10)
_cell_length_c 15.1892(15)
_cell_measurement_temperature 150(2)
_cell_volume 1357.3(2)
_computing_cell_refinement 'APEX2 v1.0-22'
_computing_data_collection 'APEX2 v1.0-22 (Bruker, 2004)'
_computing_data_reduction 'APEX2 v1.0-22'
_computing_molecular_graphics 'SHELXTL 5.1'
_computing_publication_material 'SHELXTL 5.1'
_computing_structure_refinement 'SHELXTL 5.1'
_computing_structure_solution 'SHELXTL 5.1 (Sheldrick, 1998)'
_diffrn_ambient_temperature 150(2)
_diffrn_measured_fraction_theta_full 0.999
_diffrn_measured_fraction_theta_max 0.999
_diffrn_measurement_device_type 'Bruker SMART APEX II'
_diffrn_measurement_method \w
_diffrn_radiation_monochromator graphite
_diffrn_radiation_probe x-ray
_diffrn_radiation_type MoK\a
_diffrn_radiation_wavelength 0.71073
_diffrn_reflns_av_R_equivalents 0.0206
_diffrn_reflns_av_sigmaI/netI 0.0185
_diffrn_reflns_limit_h_max 12
_diffrn_reflns_limit_h_min -12
_diffrn_reflns_limit_k_max 13
_diffrn_reflns_limit_k_min -13
_diffrn_reflns_limit_l_max 20
_diffrn_reflns_limit_l_min -20
_diffrn_reflns_number 14180
_diffrn_reflns_theta_full 28.65
_diffrn_reflns_theta_max 28.65
_diffrn_reflns_theta_min 2.46
_diffrn_source 'fine-focus sealed tube'
_diffrn_standards_decay_% 0
_diffrn_standards_interval_count 0
_diffrn_standards_interval_time 0
_diffrn_standards_number 0
_exptl_absorpt_coefficient_mu 2.194
_exptl_absorpt_correction_T_max 0.7337
_exptl_absorpt_correction_T_min 0.6086
_exptl_absorpt_correction_type multi-scan
_exptl_absorpt_process_details 'SADABS 2.10 (Sheldrick, 2003)'
_exptl_crystal_colour colorless
_exptl_crystal_density_diffrn 1.701
_exptl_crystal_density_method 'not measured'
_exptl_crystal_description parallelpipe
_exptl_crystal_F_000 696
_exptl_crystal_size_max 0.24
_exptl_crystal_size_mid 0.19
_exptl_crystal_size_min 0.14
_refine_diff_density_max 0.397
_refine_diff_density_min -0.239
_refine_diff_density_rms 0.054
_refine_ls_extinction_method none
_refine_ls_goodness_of_fit_ref 1.074
_refine_ls_hydrogen_treatment noref
_refine_ls_matrix_type full
_refine_ls_number_parameters 172
_refine_ls_number_reflns 3485
_refine_ls_number_restraints 0
_refine_ls_restrained_S_all 1.074
_refine_ls_R_factor_all 0.0250
_refine_ls_R_factor_gt 0.0203
_refine_ls_shift/su_max 0.001
_refine_ls_shift/su_mean 0.000
_refine_ls_structure_factor_coef Fsqd
_refine_ls_weighting_details 'calc w=1/[\s^2^(Fo^2^)+(0.0298P)^2^+0.2320P] where P=(Fo^2^+2Fc^2^)/3'
_refine_ls_weighting_scheme calc
_refine_ls_wR_factor_gt 0.0530
_refine_ls_wR_factor_ref 0.0542
_reflns_number_gt 3057
_reflns_number_total 3485
_reflns_threshold_expression I>2\s
_cod_data_source_file ic700428esup1.cif
_cod_data_source_block 3a
_cod_original_sg_symbol_H-M 'P 21/n'
_cod_database_code 4333259

loop_
_symmetry_equiv_pos_as_xyz
'x, y, z'
'-x+1/2, y+1/2, -z+1/2'
'-x, -y, -z'
'x-1/2, -y-1/2, z-1/2'

loop_
_atom_site_label
_atom_site_type_symbol
_atom_site_fract_x
_atom_site_fract_y
_atom_site_fract_z
_atom_site_U_iso_or_equiv
_atom_site_adp_type
_atom_site_occupancy
_atom_site_symmetry_multiplicity
_atom_site_calc_flag
C1 C 0.16056(15) 0.46456(14) 0.36694(9) 0.0201(3) Uani 1 1 d
C2 C 0.32814(16) 0.61040(14) 0.34542(10) 0.0231(3) Uani 1 1 d
C3 C 0.34330(15) 0.59158(14) 0.43454(9) 0.0220(3) Uani 1 1 d
C4 C -0.10947(15) 0.13635(14) 0.64793(9) 0.0209(3) Uani 1 1 d
C5 C -0.10850(17) 0.14557(16) 0.50283(9) 0.0284(3) Uani 1 1 d
C6 C -0.21582(18) 0.06035(17) 0.52008(10) 0.0288(3) Uani 1 1 d
C7 C 0.07455(14) 0.29351(14) 0.59750(9) 0.0192(3) Uani 1 1 d
C8 C 0.14238(15) 0.33013(16) 0.68225(9) 0.0230(3) Uani 1 1 d
C9 C 0.24726(16) 0.43182(16) 0.68776(9) 0.0249(3) Uani 1 1 d
C10 C 0.28181(16) 0.49155(15) 0.61082(10) 0.0235(3) Uani 1 1 d
C11 C 0.20749(15) 0.44355(14) 0.53045(9) 0.0194(3) Uani 1 1 d
Cl1 Cl 0.06887(4) 0.73521(3) 0.12494(2) 0.02486(8) Uani 1 1 d
Cl2 Cl -0.07008(4) 0.38450(4) 0.16558(2) 0.02666(8) Uani 1 1 d
H1 H 0.0853 0.4027 0.3591 0.016 Uiso 1 1 d
H2 H 0.3802 0.6720 0.3146 0.019 Uiso 1 1 d
H3 H 0.4084 0.6342 0.4818 0.034 Uiso 1 1 d
H4 H -0.0869 0.1545 0.7056 0.022 Uiso 1 1 d
H5 H -0.0785 0.1687 0.4495 0.031 Uiso 1 1 d
H6 H -0.2750 0.0078 0.4801 0.033 Uiso 1 1 d
H8 H 0.1188 0.2891 0.7340 0.026 Uiso 1 1 d
H9 H 0.2928 0.4627 0.7442 0.032 Uiso 1 1 d
H10 H 0.3509 0.5640 0.6140 0.021 Uiso 1 1 d
N1 N 0.23548(13) 0.49816(11) 0.44789(8) 0.0187(2) Uani 1 1 d
N2 N 0.21292(13) 0.53102(11) 0.30331(8) 0.0207(2) Uani 1 1 d
N3 N -0.21561(13) 0.05479(12) 0.61125(8) 0.0224(2) Uani 1 1 d
N4 N -0.03963(13) 0.19375(12) 0.58442(7) 0.0206(2) Uani 1 1 d
N5 N 0.10473(12) 0.34757(12) 0.52243(7) 0.0195(2) Uani 1 1 d
Zn1 Zn 0.123292(17) 0.525324(16) 0.172940(10) 0.01949(6) Uani 1 1 d

loop_
_atom_site_aniso_label
_atom_site_aniso_U_11
_atom_site_aniso_U_22
_atom_site_aniso_U_33
_atom_site_aniso_U_23
_atom_site_aniso_U_13
_atom_site_aniso_U_12
C1 0.0193(6) 0.0198(7) 0.0213(7) 0.0010(5) 0.0030(5) 0.0006(5)
C2 0.0223(7) 0.0202(7) 0.0272(7) 0.0018(5) 0.0049(5) -0.0014(5)
C3 0.0208(7) 0.0198(7) 0.0254(7) -0.0003(5) 0.0038(5) -0.0023(5)
C4 0.0229(7) 0.0213(7) 0.0189(6) 0.0015(5) 0.0048(5) 0.0010(5)
C5 0.0325(8) 0.0354(8) 0.0182(7) -0.0030(6) 0.0061(6) -0.0083(7)
C6 0.0301(8) 0.0341(8) 0.0224(7) -0.0036(6) 0.0051(6) -0.0074(6)
C7 0.0163(6) 0.0205(7) 0.0214(6) 0.0005(5) 0.0047(5) 0.0029(5)
C8 0.0215(7) 0.0288(8) 0.0190(6) 0.0018(5) 0.0044(5) 0.0019(6)
C9 0.0220(7) 0.0321(8) 0.0201(7) -0.0028(6) 0.0015(5) -0.0003(6)
C10 0.0210(7) 0.0252(7) 0.0246(7) -0.0022(6) 0.0038(5) -0.0017(5)
C11 0.0185(6) 0.0192(6) 0.0211(6) 0.0014(5) 0.0050(5) 0.0039(5)
Cl1 0.03186(19) 0.01915(16) 0.02313(17) 0.00352(12) 0.00290(13) 0.00217(13)
Cl2 0.02358(17) 0.02265(17) 0.03363(19) 0.00107(14) 0.00404(14) -0.00290(13)
N1 0.0182(5) 0.0187(5) 0.0194(5) 0.0007(4) 0.0033(4) 0.0008(4)
N2 0.0205(6) 0.0191(6) 0.0224(6) 0.0021(5) 0.0033(5) 0.0006(4)
N3 0.0225(6) 0.0223(6) 0.0230(6) -0.0007(5) 0.0054(5) -0.0010(5)
N4 0.0211(6) 0.0225(6) 0.0187(5) 0.0005(5) 0.0046(4) -0.0009(5)
N5 0.0184(5) 0.0206(6) 0.0194(5) 0.0002(4) 0.0031(4) 0.0019(4)
Zn1 0.02107(9) 0.01774(9) 0.02004(9) 0.00090(6) 0.00437(6) 0.00087(6)

loop_
_atom_type_symbol
_atom_type_description
_atom_type_scat_dispersion_real
_atom_type_scat_dispersion_imag
_atom_type_scat_source
C C 0.0033 0.0016 'International Tables Vol C Tables 4.2.6.8 and 6.1.1.4'
H H 0.0000 0.0000 'International Tables Vol C Tables 4.2.6.8 and 6.1.1.4'
N N 0.0061 0.0033 'International Tables Vol C Tables 4.2.6.8 and 6.1.1.4'
Cl Cl 0.1484 0.1585 'International Tables Vol C Tables 4.2.6.8 and 6.1.1.4'
Zn Zn 0.2839 1.4301 'International Tables Vol C Tables 4.2.6.8 and 6.1.1.4'

loop_
_geom_angle_atom_site_label_1
_geom_angle_atom_site_label_2
_geom_angle_atom_site_label_3
_geom_angle
_geom_angle_site_symmetry_1
_geom_angle_site_symmetry_3
N2 C1 N1 110.74(12) . .
N2 C1 H1 126.2 . .
N1 C1 H1 123.0 . .
C3 C2 N2 109.57(12) . .
C3 C2 H2 127.4 . .
N2 C2 H2 122.9 . .
C2 C3 N1 105.93(12) . .
C2 C3 H3 130.2 . .
N1 C3 H3 123.8 . .
N3 C4 N4 110.55(12) . .
N3 C4 H4 125.9 . .
N4 C4 H4 123.6 . .
C6 C5 N4 106.49(12) . .
C6 C5 H5 130.5 . .
N4 C5 H5 123.0 . .
C5 C6 N3 109.31(13) . .
C5 C6 H6 126.9 . .
N3 C6 H6 123.5 . .
N5 C7 C8 124.71(13) . .
N5 C7 N4 113.90(12) . .
C8 C7 N4 121.37(12) . .
C9 C8 C7 116.80(13) . .
C9 C8 H8 120.8 . .
C7 C8 H8 122.4 . .
C8 C9 C10 120.37(13) . .
C8 C9 H9 119.6 . .
C10 C9 H9 120.0 . .
C11 C10 C9 116.78(13) . .
C11 C10 H10 122.3 . .
C9 C10 H10 120.9 . .
N5 C11 C10 124.64(13) . .
N5 C11 N1 114.37(12) . .
C10 C11 N1 120.97(13) . .
C1 N1 C3 107.46(11) . .
C1 N1 C11 124.92(12) . .
C3 N1 C11 127.61(12) . .
C1 N2 C2 106.29(12) . .
C1 N2 Zn1 124.55(10) . .
C2 N2 Zn1 128.93(9) . .
C4 N3 C6 106.58(12) . .
C4 N3 Zn1 125.67(10) . 4_566
C6 N3 Zn1 126.20(10) . 4_566
C4 N4 C5 107.07(12) . .
C4 N4 C7 127.06(12) . .
C5 N4 C7 125.68(11) . .
C7 N5 C11 116.68(12) . .
N3 Zn1 N2 104.75(5) 4_665 .
N3 Zn1 Cl2 110.49(4) 4_665 .
N2 Zn1 Cl2 105.09(3) . .
N3 Zn1 Cl1 110.85(4) 4_665 .
N2 Zn1 Cl1 109.11(3) . .
Cl2 Zn1 Cl1 115.814(16) . .

loop_
_geom_bond_atom_site_label_1
_geom_bond_atom_site_label_2
_geom_bond_distance
_geom_bond_site_symmetry_2
C1 N2 1.3194(18) .
C1 N1 1.3517(18) .
C1 H1 0.9146 .
C2 C3 1.352(2) .
C2 N2 1.3862(18) .
C2 H2 0.9424 .
C3 N1 1.3884(17) .
C3 H3 0.9554 .
C4 N3 1.3163(18) .
C4 N4 1.3603(17) .
C4 H4 0.8860 .
C5 C6 1.349(2) .
C5 N4 1.3843(18) .
C5 H5 0.9228 .
C6 N3 1.3857(19) .
C6 H6 0.9114 .
C7 N5 1.3274(17) .
C7 C8 1.3868(19) .
C7 N4 1.4277(18) .
C8 C9 1.384(2) .
C8 H8 0.9402 .
C9 C10 1.390(2) .
C9 H9 0.9437 .
C10 C11 1.385(2) .
C10 H10 0.9524 .
C11 N5 1.3283(18) .
C11 N1 1.4254(17) .
Cl1 Zn1 2.2421(4) .
Cl2 Zn1 2.2371(4) .
N2 Zn1 2.0215(12) .
N3 Zn1 2.0210(12) 4_566
Zn1 N3 2.0210(12) 4_665
